data_4088814
loop_
_publ_author_name
'Al-Owaedi, Oday A.'
'Milan, David C.'
'Oerthel, Marie-Christine'
'Bock, S\"oren'
'Yufit, Dmitry S.'
'Howard, Judith A. K.'
'Higgins, Simon J.'
'Nichols, Richard J.'
'Lambert, Colin J.'
'Bryce, Martin R.'
'Low, Paul J.'

_publ_section_title
;
 Experimental and Computational Studies of the Single-Molecule Conductance
 of Ru(II) and Pt(II) trans-Bis(acetylide) Complexes
;
_journal_issue 17
_journal_name_full Organometallics
_journal_page_first 2944
_journal_paper_doi 10.1021/acs.organomet.6b00472
_journal_volume 35
_journal_year 2016
_chemical_formula_moiety 'C106 H112 N2 O4 P4 Ru'
_chemical_formula_sum 'C106 H112 N2 O4 P4 Ru'
_chemical_formula_weight 1702.93
_space_group_crystal_system triclinic
_space_group_IT_number 2
_space_group_name_Hall '-P 1'
_space_group_name_H-M_alt 'P -1'
_atom_sites_solution_hydrogens geom
_atom_sites_solution_primary iterative
_atom_sites_solution_secondary difmap
_audit_creation_date 2013-09-20
_audit_creation_method
;
Olex2 1.2-beta
(compiled 2013.09.17 svn.r2790 for OlexSys, GUI svn.r4601)
;
_cell_angle_alpha 83.888(2)
_cell_angle_beta 83.489(2)
_cell_angle_gamma 80.585(2)
_cell_formula_units_Z 1
_cell_length_a 12.3676(7)
_cell_length_b 12.9676(7)
_cell_length_c 13.9333(8)
_cell_measurement_reflns_used 9004
_cell_measurement_temperature 120
_cell_measurement_theta_max 33.21
_cell_measurement_theta_min 2.34
_cell_volume 2181.4(2)
_computing_cell_refinement 'APEX2 v.2013.4_1 (Bruker, 2013)'
_computing_data_collection 'APEX2 v.2013.4_1 (Bruker, 2013)'
_computing_data_reduction 'SAINT v8.30C (Bruker, 2013)'
_computing_molecular_graphics
;
O. V. Dolomanov, L. J. Bourhis, R. J. Gildea, J. A. K. Howard and H. Puschmann,
OLEX2: a complete structure solution, refinement and analysis program.
J. Appl. Cryst. (2009). 42, 339-341.
;
_computing_publication_material
;
O. V. Dolomanov, L. J. Bourhis, R. J. Gildea, J. A. K. Howard and H. Puschmann,
OLEX2: a complete structure solution, refinement and analysis program.
J. Appl. Cryst. (2009). 42, 339-341.
;
_computing_structure_refinement
;
SHELX, G.M. Sheldrick, Acta Cryst.
(2008). A64, 112-122
;
_computing_structure_solution
'L.J. Bourhis, O.V. Dolomanov, R.J. Gildea, J.A.K. Howard, H. Puschmann, in preparation (2013)'
_diffrn_ambient_temperature 120
_diffrn_detector 'Bruker PHOTON 100 CMOS'
_diffrn_detector_type 'CMOS sensor'
_diffrn_measured_fraction_theta_full 0.999
_diffrn_measured_fraction_theta_max 0.999
_diffrn_measurement_device 'Bruker D8 Venture'
_diffrn_measurement_device_type D8Venture
_diffrn_measurement_method \w-scan
_diffrn_radiation_monochromator 'focusing mirrors'
_diffrn_radiation_probe x-ray
_diffrn_radiation_type MoK\a
_diffrn_radiation_wavelength 0.71073
_diffrn_reflns_av_R_equivalents 0.0244
_diffrn_reflns_av_unetI/netI 0.0218
_diffrn_reflns_limit_h_max 17
_diffrn_reflns_limit_h_min -17
_diffrn_reflns_limit_k_max 17
_diffrn_reflns_limit_k_min -17
_diffrn_reflns_limit_l_max 19
_diffrn_reflns_limit_l_min -19
_diffrn_reflns_number 47816
_diffrn_reflns_theta_full 29.50
_diffrn_reflns_theta_max 29.50
_diffrn_reflns_theta_min 2.12
_diffrn_source 'ImuS microsource'
_diffrn_standards_number 0
_exptl_absorpt_coefficient_mu 0.309
_exptl_absorpt_correction_T_max 0.8624
_exptl_absorpt_correction_T_min 0.7981
_exptl_absorpt_correction_type multi-scan
_exptl_absorpt_process_details
;
SADABS-2012/1 (Bruker,2012) was used for absorption correction.
wR2(int) was 0.1057 before and 0.0408 after correction.
The Ratio of minimum to maximum transmission is 0.9254.
The \l/2 correction factor is 0.0015.
;
_exptl_crystal_colour brown
_exptl_crystal_colour_lustre clear
_exptl_crystal_colour_modifier dark
_exptl_crystal_colour_primary brown
_exptl_crystal_density_diffrn 1.296
_exptl_crystal_density_method 'not measured'
_exptl_crystal_description prism
_exptl_crystal_F_000 898
_exptl_crystal_size_max 0.386
_exptl_crystal_size_mid 0.236
_exptl_crystal_size_min 0.15
_refine_diff_density_max 0.884
_refine_diff_density_min -0.331
_refine_diff_density_rms 0.075
_refine_ls_extinction_method none
_refine_ls_goodness_of_fit_ref 1.065
_refine_ls_hydrogen_treatment constr
_refine_ls_matrix_type full
_refine_ls_number_parameters 531
_refine_ls_number_reflns 12134
_refine_ls_number_restraints 0
_refine_ls_restrained_S_all 1.065
_refine_ls_R_factor_all 0.0402
_refine_ls_R_factor_gt 0.0356
_refine_ls_shift/su_max 0.001
_refine_ls_shift/su_mean 0.000
_refine_ls_structure_factor_coef Fsqd
_refine_ls_weighting_details 'calc w=1/[\s^2^(Fo^2^)+(0.0500P)^2^+1.4000P] where P=(Fo^2^+2Fc^2^)/3'
_refine_ls_weighting_scheme calc
_refine_ls_wR_factor_gt 0.0920
_refine_ls_wR_factor_ref 0.0952
_reflns_number_gt 11015
_reflns_number_total 12134
_reflns_threshold_expression >2sigma(I)
_cod_data_source_file om6b00472_si_001.cif
_cod_data_source_block 4_13srv248
_cod_depositor_comments
;
The following automatic conversions were performed:

data item '_diffrn_radiation_probe' value 'X-ray' was changed to
'x-ray' in accordance with the
/home/saulius/struct/COD-crude-data/automatic-downloads/DataCite-retrospective/ACS/depositions/lib/dictionaries/cif_core.dic
dictionary named 'cif_core.dic' version 2.4.2 last updated on
2011-04-26.

Automatic conversion script
Id: cif_fix_values 6909 2019-04-08 15:41:33Z antanas 
;
_cod_database_code 4088814
_computing.bruker_data_scaling 'SADABS V2012/1 (Bruker AXS Inc.)'

_olex2_refinement_description
;
1. Fixed Uiso
 At 1.2 times of:
  All C(H) groups, All C(H,H) groups
 At 1.5 times of:
  All C(H,H,H) groups
2.a Secondary CH2 refined with riding coordinates:
 C16(H16A,H16B), C17(H17A,H17B), C18(H18A,H18B), C19(H19A,H19B), C20(H20A,
 H20B), C21(H21A,H21B), C22(H22A,H22B), C24(H24A,H24B), C25(H25A,H25B),
 C26(H26A,H26B), C27(H27A,H27B), C28(H28A,H28B)
2.b Aromatic/amide H refined with riding coordinates:
 C5(H5), C8(H8), C12(H12), C13(H13), C14(H14), C15(H15), C32(H32), C33(H33),
 C34(H34), C35(H35), C36(H36), C42(H42), C43(H43), C44(H44), C45(H45), C46(H46),
  C52(H52), C53(H53), C54(H54), C55(H55), C56(H56), C62(H62), C63(H63),
 C64(H64), C65(H65), C66(H66)
2.c Idealised Me refined as rotating group:
 C23(H23A,H23B,H23C), C29(H29A,H29B,H29C)
;

loop_
_space_group_symop_id
_space_group_symop_operation_xyz
1 'x, y, z'
2 '-x, -y, -z'

loop_
_atom_site_label
_atom_site_type_symbol
_atom_site_fract_x
_atom_site_fract_y
_atom_site_fract_z
_atom_site_U_iso_or_equiv
_atom_site_adp_type
_atom_site_occupancy
_atom_site_symmetry_multiplicity
_atom_site_calc_flag
_atom_site_refinement_flags
Ru1 Ru 0.0000 0.5000 0.5000 0.01193(5) Uani 1 2 d S
P1 P 0.16045(3) 0.41223(3) 0.56814(3) 0.01421(7) Uani 1 1 d .
P2 P -0.08340(3) 0.38359(3) 0.61209(3) 0.01458(7) Uani 1 1 d .
O1 O 0.11630(10) 0.09589(8) 0.46375(8) 0.0233(2) Uani 1 1 d .
O2 O 0.20805(13) 0.14197(10) 0.06586(9) 0.0365(3) Uani 1 1 d .
N1 N 0.50664(14) -0.34665(14) -0.05788(13) 0.0381(4) Uani 1 1 d .
C1 C 0.03867(11) 0.37478(11) 0.41496(10) 0.0156(2) Uani 1 1 d .
C2 C 0.06762(12) 0.29647(11) 0.37133(10) 0.0176(3) Uani 1 1 d .
C3 C 0.11412(12) 0.20809(11) 0.31799(11) 0.0180(3) Uani 1 1 d .
C4 C 0.14256(13) 0.10638(11) 0.36553(11) 0.0198(3) Uani 1 1 d .
C5 C 0.19540(14) 0.02409(12) 0.31307(12) 0.0233(3) Uani 1 1 d .
H5 H 0.2152 -0.0418 0.3452 0.028 Uiso 1 1 calc R
C6 C 0.21904(14) 0.03926(13) 0.21263(12) 0.0243(3) Uani 1 1 d .
C7 C 0.18737(14) 0.13805(13) 0.16423(11) 0.0243(3) Uani 1 1 d .
C8 C 0.13673(13) 0.22130(12) 0.21675(11) 0.0210(3) Uani 1 1 d .
H8 H 0.1175 0.2870 0.1842 0.025 Uiso 1 1 calc R
C9 C 0.27521(15) -0.04417(13) 0.15790(12) 0.0278(3) Uani 1 1 d .
C10 C 0.32345(16) -0.11125(14) 0.10958(13) 0.0311(4) Uani 1 1 d .
C11 C 0.38348(15) -0.19050(14) 0.05148(12) 0.0289(3) Uani 1 1 d .
C12 C 0.37109(17) -0.29558(15) 0.07146(14) 0.0342(4) Uani 1 1 d .
H12 H 0.3202 -0.3157 0.1214 0.041 Uiso 1 1 calc R
C13 C 0.43477(17) -0.36930(15) 0.01674(15) 0.0358(4) Uani 1 1 d .
H13 H 0.4271 -0.4394 0.0329 0.043 Uiso 1 1 calc R
C14 C 0.51594(17) -0.24545(17) -0.07953(15) 0.0384(4) Uani 1 1 d .
H14 H 0.5642 -0.2276 -0.1326 0.046 Uiso 1 1 calc R
C15 C 0.45743(17) -0.16531(16) -0.02718(14) 0.0341(4) Uani 1 1 d .
H15 H 0.4675 -0.0960 -0.0444 0.041 Uiso 1 1 calc R
C16 C 0.13177(12) 0.28405(11) 0.63131(11) 0.0199(3) Uani 1 1 d .
H16A H 0.1837 0.2282 0.6032 0.024 Uiso 1 1 calc R
H16B H 0.1441 0.2823 0.6990 0.024 Uiso 1 1 calc R
C17 C 0.01527(12) 0.26264(11) 0.62552(10) 0.0173(3) Uani 1 1 d .
H17A H -0.0077 0.2208 0.6839 0.021 Uiso 1 1 calc R
H17B H 0.0151 0.2223 0.5708 0.021 Uiso 1 1 calc R
C18 C 0.14970(15) -0.00478(12) 0.51537(12) 0.0250(3) Uani 1 1 d .
H18A H 0.2291 -0.0240 0.5065 0.030 Uiso 1 1 calc R
H18B H 0.1162 -0.0586 0.4918 0.030 Uiso 1 1 calc R
C19 C 0.11143(15) 0.00650(12) 0.62101(12) 0.0251(3) Uani 1 1 d .
H19A H 0.0318 0.0243 0.6276 0.030 Uiso 1 1 calc R
H19B H 0.1411 0.0648 0.6408 0.030 Uiso 1 1 calc R
C20 C 0.14351(16) -0.08974(13) 0.69006(13) 0.0287(3) Uani 1 1 d .
H20A H 0.2230 -0.1083 0.6848 0.034 Uiso 1 1 calc R
H20B H 0.1128 -0.1485 0.6724 0.034 Uiso 1 1 calc R
C21 C 0.10131(17) -0.06858(14) 0.79449(13) 0.0317(4) Uani 1 1 d .
H21A H 0.1294 -0.0074 0.8101 0.038 Uiso 1 1 calc R
H21B H 0.0216 -0.0519 0.7991 0.038 Uiso 1 1 calc R
C22 C 0.1333(2) -0.15918(18) 0.86939(16) 0.0475(5) Uani 1 1 d .
H22A H 0.2129 -0.1776 0.8640 0.057 Uiso 1 1 calc R
H22B H 0.1028 -0.2198 0.8558 0.057 Uiso 1 1 calc R
C23 C 0.0928(2) -0.1330(2) 0.97260(17) 0.0573(7) Uani 1 1 d .
H23A H 0.0138 -0.1178 0.9792 0.086 Uiso 1 1 calc R
H23B H 0.1226 -0.0729 0.9864 0.086 Uiso 1 1 calc R
H23C H 0.1164 -0.1918 1.0173 0.086 Uiso 1 1 calc R
C24 C 0.19698(16) 0.24019(14) 0.00915(12) 0.0287(3) Uani 1 1 d .
H24A H 0.2508 0.2816 0.0235 0.034 Uiso 1 1 calc R
H24B H 0.1239 0.2792 0.0228 0.034 Uiso 1 1 calc R
C25 C 0.21600(16) 0.21629(16) -0.09618(13) 0.0335(4) Uani 1 1 d .
H25A H 0.1550 0.1841 -0.1108 0.040 Uiso 1 1 calc R
H25B H 0.2152 0.2820 -0.1366 0.040 Uiso 1 1 calc R
C26 C 0.32244(18) 0.14487(19) -0.12354(14) 0.0412(5) Uani 1 1 d .
H26A H 0.3836 0.1770 -0.1093 0.049 Uiso 1 1 calc R
H26B H 0.3235 0.0790 -0.0832 0.049 Uiso 1 1 calc R
C27 C 0.33984(16) 0.12166(16) -0.22855(13) 0.0329(4) Uani 1 1 d .
H27A H 0.2743 0.0974 -0.2441 0.039 Uiso 1 1 calc R
H27B H 0.3461 0.1871 -0.2681 0.039 Uiso 1 1 calc R
C28 C 0.4376(2) 0.0428(2) -0.25803(16) 0.0495(6) Uani 1 1 d .
H28A H 0.4321 -0.0233 -0.2193 0.059 Uiso 1 1 calc R
H28B H 0.5039 0.0668 -0.2441 0.059 Uiso 1 1 calc R
C29 C 0.4477(2) 0.02421(18) -0.36425(15) 0.0446(5) Uani 1 1 d .
H29A H 0.4439 0.0903 -0.4029 0.067 Uiso 1 1 calc R
H29B H 0.3887 -0.0109 -0.3764 0.067 Uiso 1 1 calc R
H29C H 0.5170 -0.0185 -0.3808 0.067 Uiso 1 1 calc R
C31 C 0.28381(11) 0.37609(11) 0.48511(10) 0.0178(3) Uani 1 1 d .
C32 C 0.29908(13) 0.28389(13) 0.43858(12) 0.0232(3) Uani 1 1 d .
H32 H 0.2516 0.2349 0.4563 0.028 Uiso 1 1 calc R
C33 C 0.38529(14) 0.26467(15) 0.36562(13) 0.0304(4) Uani 1 1 d .
H33 H 0.3937 0.2038 0.3339 0.037 Uiso 1 1 calc R
C34 C 0.45805(14) 0.33538(16) 0.34026(13) 0.0327(4) Uani 1 1 d .
H34 H 0.5142 0.3232 0.2906 0.039 Uiso 1 1 calc R
C35 C 0.44675(13) 0.42476(15) 0.38942(13) 0.0282(3) Uani 1 1 d .
H35 H 0.4975 0.4711 0.3745 0.034 Uiso 1 1 calc R
C36 C 0.36018(12) 0.44544(12) 0.46076(11) 0.0211(3) Uani 1 1 d .
H36 H 0.3529 0.5060 0.4927 0.025 Uiso 1 1 calc R
C41 C 0.22008(13) 0.45891(12) 0.66731(11) 0.0198(3) Uani 1 1 d .
C42 C 0.32683(14) 0.41721(16) 0.68943(12) 0.0291(3) Uani 1 1 d .
H42 H 0.3711 0.3710 0.6494 0.035 Uiso 1 1 calc R
C43 C 0.36735(17) 0.4443(2) 0.77076(14) 0.0428(5) Uani 1 1 d .
H43 H 0.4383 0.4160 0.7852 0.051 Uiso 1 1 calc R
C44 C 0.3026(2) 0.5128(2) 0.82977(15) 0.0476(6) Uani 1 1 d .
H44 H 0.3305 0.5324 0.8832 0.057 Uiso 1 1 calc R
C45 C 0.1956(2) 0.55308(17) 0.80996(14) 0.0423(5) Uani 1 1 d .
H45 H 0.1515 0.5983 0.8510 0.051 Uiso 1 1 calc R
C46 C 0.15397(16) 0.52607(13) 0.72899(12) 0.0290(3) Uani 1 1 d .
H46 H 0.0821 0.5529 0.7162 0.035 Uiso 1 1 calc R
C51 C -0.12050(12) 0.42192(11) 0.73498(10) 0.0187(3) Uani 1 1 d .
C52 C -0.06397(16) 0.37568(15) 0.81300(12) 0.0328(4) Uani 1 1 d .
H52 H -0.0077 0.3195 0.8043 0.039 Uiso 1 1 calc R
C53 C -0.09077(19) 0.41264(18) 0.90407(13) 0.0413(5) Uani 1 1 d .
H53 H -0.0507 0.3826 0.9553 0.050 Uiso 1 1 calc R
C54 C -0.17653(17) 0.49365(15) 0.91892(12) 0.0336(4) Uani 1 1 d .
H54 H -0.1946 0.5180 0.9800 0.040 Uiso 1 1 calc R
C55 C -0.23532(14) 0.53831(14) 0.84248(12) 0.0277(3) Uani 1 1 d .
H55 H -0.2948 0.5913 0.8526 0.033 Uiso 1 1 calc R
C56 C -0.20598(13) 0.50445(12) 0.75069(11) 0.0224(3) Uani 1 1 d .
H56 H -0.2439 0.5372 0.6990 0.027 Uiso 1 1 calc R
C61 C -0.20309(12) 0.32882(11) 0.58604(11) 0.0190(3) Uani 1 1 d .
C62 C -0.21371(13) 0.31248(12) 0.49052(12) 0.0228(3) Uani 1 1 d .
H62 H -0.1591 0.3275 0.4418 0.027 Uiso 1 1 calc R
C63 C -0.30504(14) 0.27404(13) 0.46746(14) 0.0277(3) Uani 1 1 d .
H63 H -0.3121 0.2647 0.4033 0.033 Uiso 1 1 calc R
C64 C -0.38581(15) 0.24949(14) 0.53988(15) 0.0324(4) Uani 1 1 d .
H64 H -0.4478 0.2253 0.5242 0.039 Uiso 1 1 calc R
C65 C -0.37378(15) 0.26101(16) 0.63482(15) 0.0355(4) Uani 1 1 d .
H65 H -0.4264 0.2420 0.6837 0.043 Uiso 1 1 calc R
C66 C -0.28305(14) 0.30116(15) 0.65815(13) 0.0298(4) Uani 1 1 d .
H66 H -0.2760 0.3095 0.7225 0.036 Uiso 1 1 calc R

loop_
_atom_site_aniso_label
_atom_site_aniso_U_11
_atom_site_aniso_U_22
_atom_site_aniso_U_33
_atom_site_aniso_U_23
_atom_site_aniso_U_13
_atom_site_aniso_U_12
Ru1 0.01282(7) 0.01037(7) 0.01201(7) -0.00268(5) 0.00000(5) 0.00017(5)
P1 0.01400(15) 0.01314(15) 0.01514(16) -0.00204(12) -0.00188(12) -0.00022(12)
P2 0.01490(16) 0.01363(15) 0.01437(16) -0.00098(12) 0.00002(12) -0.00089(12)
O1 0.0354(6) 0.0147(5) 0.0180(5) -0.0033(4) -0.0007(4) 0.0017(4)
O2 0.0601(9) 0.0265(6) 0.0177(6) -0.0060(5) 0.0008(6) 0.0080(6)
N1 0.0352(8) 0.0368(9) 0.0404(9) -0.0185(7) 0.0007(7) 0.0064(7)
C1 0.0153(6) 0.0157(6) 0.0151(6) -0.0003(5) -0.0008(5) -0.0017(5)
C2 0.0191(6) 0.0160(6) 0.0173(6) -0.0029(5) -0.0012(5) -0.0011(5)
C3 0.0193(6) 0.0160(6) 0.0190(7) -0.0065(5) -0.0022(5) 0.0001(5)
C4 0.0240(7) 0.0161(6) 0.0193(7) -0.0052(5) -0.0023(5) -0.0006(5)
C5 0.0297(8) 0.0172(7) 0.0223(7) -0.0059(5) -0.0047(6) 0.0029(6)
C6 0.0281(8) 0.0214(7) 0.0228(7) -0.0092(6) -0.0038(6) 0.0037(6)
C7 0.0298(8) 0.0233(7) 0.0183(7) -0.0068(6) -0.0022(6) 0.0028(6)
C8 0.0250(7) 0.0176(6) 0.0196(7) -0.0050(5) -0.0027(5) 0.0018(5)
C9 0.0342(9) 0.0251(8) 0.0226(7) -0.0068(6) -0.0048(6) 0.0046(7)
C10 0.0384(9) 0.0267(8) 0.0261(8) -0.0083(7) -0.0047(7) 0.0064(7)
C11 0.0322(8) 0.0285(8) 0.0242(8) -0.0112(6) -0.0061(6) 0.0080(7)
C12 0.0402(10) 0.0309(9) 0.0289(9) -0.0104(7) 0.0035(7) 0.0027(7)
C13 0.0396(10) 0.0266(9) 0.0401(10) -0.0142(8) -0.0027(8) 0.0042(7)
C14 0.0341(10) 0.0461(11) 0.0325(9) -0.0132(8) 0.0048(7) 0.0019(8)
C15 0.0395(10) 0.0313(9) 0.0299(9) -0.0084(7) -0.0028(7) 0.0020(8)
C16 0.0191(6) 0.0157(6) 0.0234(7) 0.0027(5) -0.0036(5) -0.0003(5)
C17 0.0187(6) 0.0136(6) 0.0182(6) -0.0002(5) -0.0008(5) -0.0002(5)
C18 0.0347(8) 0.0155(7) 0.0237(7) -0.0023(6) -0.0056(6) 0.0015(6)
C19 0.0334(8) 0.0190(7) 0.0227(7) -0.0023(6) -0.0037(6) -0.0021(6)
C20 0.0364(9) 0.0205(7) 0.0289(8) 0.0004(6) -0.0059(7) -0.0029(6)
C21 0.0403(10) 0.0259(8) 0.0284(9) 0.0038(7) -0.0052(7) -0.0066(7)
C22 0.0605(14) 0.0394(11) 0.0390(11) 0.0136(9) -0.0113(10) -0.0040(10)
C23 0.0658(16) 0.0686(17) 0.0366(12) 0.0169(11) -0.0117(11) -0.0168(13)
C24 0.0373(9) 0.0256(8) 0.0222(8) -0.0052(6) -0.0036(7) 0.0004(7)
C25 0.0375(10) 0.0372(10) 0.0226(8) -0.0023(7) -0.0028(7) 0.0034(8)
C26 0.0437(11) 0.0499(12) 0.0270(9) -0.0088(8) -0.0038(8) 0.0059(9)
C27 0.0358(9) 0.0367(9) 0.0235(8) -0.0027(7) 0.0006(7) -0.0002(7)
C28 0.0567(14) 0.0512(13) 0.0329(10) -0.0048(9) -0.0005(9) 0.0125(11)
C29 0.0558(13) 0.0407(11) 0.0327(10) -0.0059(8) 0.0101(9) -0.0021(10)
C31 0.0142(6) 0.0194(6) 0.0185(6) -0.0022(5) -0.0018(5) 0.0021(5)
C32 0.0196(7) 0.0226(7) 0.0272(8) -0.0071(6) -0.0046(6) 0.0025(6)
C33 0.0257(8) 0.0347(9) 0.0291(8) -0.0143(7) -0.0040(6) 0.0091(7)
C34 0.0198(7) 0.0484(11) 0.0256(8) -0.0077(7) 0.0028(6) 0.0064(7)
C35 0.0169(7) 0.0396(9) 0.0264(8) 0.0004(7) 0.0001(6) -0.0029(6)
C36 0.0176(6) 0.0229(7) 0.0220(7) -0.0010(6) -0.0026(5) -0.0012(5)
C41 0.0239(7) 0.0206(7) 0.0161(6) 0.0002(5) -0.0049(5) -0.0062(6)
C42 0.0223(7) 0.0444(10) 0.0215(7) 0.0005(7) -0.0047(6) -0.0087(7)
C43 0.0314(9) 0.0786(16) 0.0234(9) 0.0023(9) -0.0092(7) -0.0233(10)
C44 0.0598(14) 0.0701(15) 0.0238(9) -0.0059(9) -0.0133(9) -0.0344(12)
C45 0.0682(14) 0.0382(10) 0.0232(9) -0.0113(8) -0.0091(9) -0.0077(10)
C46 0.0416(10) 0.0235(7) 0.0215(7) -0.0051(6) -0.0083(7) 0.0017(7)
C51 0.0197(6) 0.0189(6) 0.0159(6) -0.0013(5) 0.0024(5) -0.0015(5)
C52 0.0364(9) 0.0365(9) 0.0190(7) -0.0030(7) -0.0021(7) 0.0131(7)
C53 0.0518(12) 0.0479(11) 0.0177(8) -0.0033(8) -0.0066(8) 0.0136(9)
C54 0.0462(11) 0.0340(9) 0.0172(7) -0.0050(6) 0.0066(7) -0.0007(8)
C55 0.0292(8) 0.0261(8) 0.0246(8) -0.0058(6) 0.0060(6) 0.0014(6)
C56 0.0223(7) 0.0222(7) 0.0208(7) -0.0024(6) -0.0002(5) 0.0011(6)
C61 0.0176(6) 0.0152(6) 0.0238(7) 0.0010(5) -0.0025(5) -0.0025(5)
C62 0.0196(7) 0.0212(7) 0.0277(8) -0.0051(6) -0.0017(6) -0.0021(5)
C63 0.0257(8) 0.0242(8) 0.0353(9) -0.0078(7) -0.0081(7) -0.0031(6)
C64 0.0236(8) 0.0274(8) 0.0486(11) 0.0000(7) -0.0095(7) -0.0096(7)
C65 0.0260(8) 0.0410(10) 0.0402(10) 0.0085(8) -0.0010(7) -0.0163(8)
C66 0.0271(8) 0.0364(9) 0.0263(8) 0.0062(7) -0.0026(6) -0.0120(7)

loop_
_atom_type_symbol
_atom_type_description
_atom_type_scat_dispersion_real
_atom_type_scat_dispersion_imag
_atom_type_scat_source
C C 0.0033 0.0016 'International Tables Vol C Tables 4.2.6.8 and 6.1.1.4'
H H 0.0000 0.0000 'International Tables Vol C Tables 4.2.6.8 and 6.1.1.4'
N N 0.0061 0.0033 'International Tables Vol C Tables 4.2.6.8 and 6.1.1.4'
O O 0.0106 0.0060 'International Tables Vol C Tables 4.2.6.8 and 6.1.1.4'
P P 0.1023 0.0942 'International Tables Vol C Tables 4.2.6.8 and 6.1.1.4'
Ru Ru -1.2594 0.8363 'International Tables Vol C Tables 4.2.6.8 and 6.1.1.4'

loop_
_geom_angle_atom_site_label_1
_geom_angle_atom_site_label_2
_geom_angle_atom_site_label_3
_geom_angle
_geom_angle_site_symmetry_1
_geom_angle_site_symmetry_3
P1 Ru1 P1 179.999(16) . 2_566
P2 Ru1 P1 97.873(13) . 2_566
P2 Ru1 P1 82.126(13) 2_566 2_566
P2 Ru1 P1 82.126(13) . .
P2 Ru1 P1 97.875(13) 2_566 .
P2 Ru1 P2 180.0 . 2_566
C1 Ru1 P1 99.63(4) 2_566 .
C1 Ru1 P1 80.37(4) . .
C1 Ru1 P1 99.63(4) . 2_566
C1 Ru1 P1 80.37(4) 2_566 2_566
C1 Ru1 P2 94.83(4) . 2_566
C1 Ru1 P2 85.16(4) 2_566 2_566
C1 Ru1 P2 94.84(4) 2_566 .
C1 Ru1 P2 85.17(4) . .
C1 Ru1 C1 180.0 . 2_566
C16 P1 Ru1 109.00(5) . .
C31 P1 Ru1 117.79(5) . .
C31 P1 C16 103.67(7) . .
C31 P1 C41 101.36(7) . .
C41 P1 Ru1 124.00(5) . .
C41 P1 C16 97.67(7) . .
C17 P2 Ru1 107.31(5) . .
C17 P2 C61 99.58(7) . .
C51 P2 Ru1 117.41(5) . .
C51 P2 C17 104.80(7) . .
C51 P2 C61 103.53(7) . .
C61 P2 Ru1 121.68(5) . .
C4 O1 C18 117.94(12) . .
C7 O2 C24 120.18(13) . .
C13 N1 C14 116.75(16) . .
C2 C1 Ru1 173.99(12) . .
C1 C2 C3 173.32(15) . .
C4 C3 C2 121.57(13) . .
C8 C3 C2 120.35(13) . .
C8 C3 C4 118.04(13) . .
O1 C4 C3 116.35(12) . .
O1 C4 C5 123.25(14) . .
C5 C4 C3 120.39(14) . .
C4 C5 H5 119.7 . .
C4 C5 C6 120.68(14) . .
C6 C5 H5 119.7 . .
C5 C6 C7 119.55(14) . .
C5 C6 C9 121.32(15) . .
C7 C6 C9 119.13(15) . .
O2 C7 C6 114.46(14) . .
O2 C7 C8 125.59(15) . .
C8 C7 C6 119.93(14) . .
C3 C8 H8 119.3 . .
C7 C8 C3 121.33(14) . .
C7 C8 H8 119.3 . .
C10 C9 C6 177.6(2) . .
C9 C10 C11 178.7(2) . .
C12 C11 C10 121.64(17) . .
C12 C11 C15 117.22(16) . .
C15 C11 C10 121.14(17) . .
C11 C12 H12 120.3 . .
C13 C12 C11 119.40(18) . .
C13 C12 H12 120.3 . .
N1 C13 C12 124.05(19) . .
N1 C13 H13 118.0 . .
C12 C13 H13 118.0 . .
N1 C14 H14 118.2 . .
N1 C14 C15 123.61(19) . .
C15 C14 H14 118.2 . .
C11 C15 H15 120.5 . .
C14 C15 C11 118.90(19) . .
C14 C15 H15 120.5 . .
P1 C16 H16A 108.7 . .
P1 C16 H16B 108.7 . .
H16A C16 H16B 107.6 . .
C17 C16 P1 114.04(10) . .
C17 C16 H16A 108.7 . .
C17 C16 H16B 108.7 . .
P2 C17 H17A 109.1 . .
P2 C17 H17B 109.1 . .
C16 C17 P2 112.29(10) . .
C16 C17 H17A 109.1 . .
C16 C17 H17B 109.1 . .
H17A C17 H17B 107.9 . .
O1 C18 H18A 110.4 . .
O1 C18 H18B 110.4 . .
O1 C18 C19 106.54(12) . .
H18A C18 H18B 108.6 . .
C19 C18 H18A 110.4 . .
C19 C18 H18B 110.4 . .
C18 C19 H19A 108.4 . .
C18 C19 H19B 108.4 . .
C18 C19 C20 115.46(14) . .
H19A C19 H19B 107.5 . .
C20 C19 H19A 108.4 . .
C20 C19 H19B 108.4 . .
C19 C20 H20A 109.5 . .
C19 C20 H20B 109.5 . .
C19 C20 C21 110.64(14) . .
H20A C20 H20B 108.1 . .
C21 C20 H20A 109.5 . .
C21 C20 H20B 109.5 . .
C20 C21 H21A 108.6 . .
C20 C21 H21B 108.6 . .
H21A C21 H21B 107.6 . .
C22 C21 C20 114.45(17) . .
C22 C21 H21A 108.6 . .
C22 C21 H21B 108.6 . .
C21 C22 H22A 109.1 . .
C21 C22 H22B 109.1 . .
C21 C22 C23 112.5(2) . .
H22A C22 H22B 107.8 . .
C23 C22 H22A 109.1 . .
C23 C22 H22B 109.1 . .
C22 C23 H23A 109.5 . .
C22 C23 H23B 109.5 . .
C22 C23 H23C 109.5 . .
H23A C23 H23B 109.5 . .
H23A C23 H23C 109.5 . .
H23B C23 H23C 109.5 . .
O2 C24 H24A 110.4 . .
O2 C24 H24B 110.4 . .
O2 C24 C25 106.65(14) . .
H24A C24 H24B 108.6 . .
C25 C24 H24A 110.4 . .
C25 C24 H24B 110.4 . .
C24 C25 H25A 108.5 . .
C24 C25 H25B 108.5 . .
H25A C25 H25B 107.5 . .
C26 C25 C24 115.28(16) . .
C26 C25 H25A 108.5 . .
C26 C25 H25B 108.5 . .
C25 C26 H26A 108.6 . .
C25 C26 H26B 108.6 . .
H26A C26 H26B 107.6 . .
C27 C26 C25 114.55(17) . .
C27 C26 H26A 108.6 . .
C27 C26 H26B 108.6 . .
C26 C27 H27A 108.0 . .
C26 C27 H27B 108.0 . .
H27A C27 H27B 107.2 . .
C28 C27 C26 117.22(17) . .
C28 C27 H27A 108.0 . .
C28 C27 H27B 108.0 . .
C27 C28 H28A 108.9 . .
C27 C28 H28B 108.9 . .
C27 C28 C29 113.38(19) . .
H28A C28 H28B 107.7 . .
C29 C28 H28A 108.9 . .
C29 C28 H28B 108.9 . .
C28 C29 H29A 109.5 . .
C28 C29 H29B 109.5 . .
C28 C29 H29C 109.5 . .
H29A C29 H29B 109.5 . .
H29A C29 H29C 109.5 . .
H29B C29 H29C 109.5 . .
C32 C31 P1 121.24(12) . .
C32 C31 C36 118.43(14) . .
C36 C31 P1 120.11(11) . .
C31 C32 H32 119.8 . .
C31 C32 C33 120.44(16) . .
C33 C32 H32 119.8 . .
C32 C33 H33 119.8 . .
C34 C33 C32 120.43(16) . .
C34 C33 H33 119.8 . .
C33 C34 H34 120.2 . .
C33 C34 C35 119.51(15) . .
C35 C34 H34 120.2 . .
C34 C35 H35 119.8 . .
C34 C35 C36 120.41(16) . .
C36 C35 H35 119.8 . .
C31 C36 H36 119.7 . .
C35 C36 C31 120.66(15) . .
C35 C36 H36 119.7 . .
C42 C41 P1 120.69(12) . .
C46 C41 P1 119.64(12) . .
C46 C41 C42 119.13(15) . .
C41 C42 H42 119.7 . .
C43 C42 C41 120.51(18) . .
C43 C42 H42 119.7 . .
C42 C43 H43 120.0 . .
C44 C43 C42 120.0(2) . .
C44 C43 H43 120.0 . .
C43 C44 H44 119.9 . .
C43 C44 C45 120.20(18) . .
C45 C44 H44 119.9 . .
C44 C45 H45 119.8 . .
C44 C45 C46 120.3(2) . .
C46 C45 H45 119.8 . .
C41 C46 C45 119.84(18) . .
C41 C46 H46 120.1 . .
C45 C46 H46 120.1 . .
C52 C51 P2 122.86(12) . .
C52 C51 C56 118.42(14) . .
C56 C51 P2 118.64(11) . .
C51 C52 H52 119.7 . .
C51 C52 C53 120.59(16) . .
C53 C52 H52 119.7 . .
C52 C53 H53 119.8 . .
C54 C53 C52 120.37(17) . .
C54 C53 H53 119.8 . .
C53 C54 H54 120.2 . .
C53 C54 C55 119.53(16) . .
C55 C54 H54 120.2 . .
C54 C55 H55 119.9 . .
C54 C55 C56 120.22(16) . .
C56 C55 H55 119.9 . .
C51 C56 H56 119.6 . .
C55 C56 C51 120.78(15) . .
C55 C56 H56 119.6 . .
C62 C61 P2 118.89(11) . .
C66 C61 P2 122.50(13) . .
C66 C61 C62 118.60(15) . .
C61 C62 H62 119.7 . .
C63 C62 C61 120.57(15) . .
C63 C62 H62 119.7 . .
C62 C63 H63 119.9 . .
C64 C63 C62 120.16(17) . .
C64 C63 H63 119.9 . .
C63 C64 H64 120.1 . .
C65 C64 C63 119.71(16) . .
C65 C64 H64 120.1 . .
C64 C65 H65 119.9 . .
C64 C65 C66 120.30(17) . .
C66 C65 H65 119.9 . .
C61 C66 C65 120.56(17) . .
C61 C66 H66 119.7 . .
C65 C66 H66 119.7 . .

loop_
_geom_bond_atom_site_label_1
_geom_bond_atom_site_label_2
_geom_bond_distance
_geom_bond_site_symmetry_2
Ru1 P1 2.3650(4) 2_566
Ru1 P1 2.3650(4) .
Ru1 P2 2.3289(4) .
Ru1 P2 2.3289(4) 2_566
Ru1 C1 2.0729(14) 2_566
Ru1 C1 2.0729(14) .
P1 C16 1.8639(15) .
P1 C31 1.8350(15) .
P1 C41 1.8370(15) .
P2 C17 1.8296(14) .
P2 C51 1.8215(15) .
P2 C61 1.8298(15) .
O1 C4 1.3678(18) .
O1 C18 1.4434(18) .
O2 C7 1.3626(19) .
O2 C24 1.421(2) .
N1 C13 1.330(3) .
N1 C14 1.335(3) .
C1 C2 1.221(2) .
C2 C3 1.4371(19) .
C3 C4 1.420(2) .
C3 C8 1.404(2) .
C4 C5 1.389(2) .
C5 H5 0.9300 .
C5 C6 1.397(2) .
C6 C7 1.400(2) .
C6 C9 1.430(2) .
C7 C8 1.392(2) .
C8 H8 0.9300 .
C9 C10 1.196(2) .
C10 C11 1.433(2) .
C11 C12 1.391(3) .
C11 C15 1.392(3) .
C12 H12 0.9300 .
C12 C13 1.374(2) .
C13 H13 0.9300 .
C14 H14 0.9300 .
C14 C15 1.390(3) .
C15 H15 0.9300 .
C16 H16A 0.9700 .
C16 H16B 0.9700 .
C16 C17 1.524(2) .
C17 H17A 0.9700 .
C17 H17B 0.9700 .
C18 H18A 0.9700 .
C18 H18B 0.9700 .
C18 C19 1.509(2) .
C19 H19A 0.9700 .
C19 H19B 0.9700 .
C19 C20 1.520(2) .
C20 H20A 0.9700 .
C20 H20B 0.9700 .
C20 C21 1.527(3) .
C21 H21A 0.9700 .
C21 H21B 0.9700 .
C21 C22 1.519(3) .
C22 H22A 0.9700 .
C22 H22B 0.9700 .
C22 C23 1.523(3) .
C23 H23A 0.9600 .
C23 H23B 0.9600 .
C23 H23C 0.9600 .
C24 H24A 0.9700 .
C24 H24B 0.9700 .
C24 C25 1.517(2) .
C25 H25A 0.9700 .
C25 H25B 0.9700 .
C25 C26 1.516(3) .
C26 H26A 0.9700 .
C26 H26B 0.9700 .
C26 C27 1.510(3) .
C27 H27A 0.9700 .
C27 H27B 0.9700 .
C27 C28 1.500(3) .
C28 H28A 0.9700 .
C28 H28B 0.9700 .
C28 C29 1.513(3) .
C29 H29A 0.9600 .
C29 H29B 0.9600 .
C29 H29C 0.9600 .
C31 C32 1.396(2) .
C31 C36 1.399(2) .
C32 H32 0.9300 .
C32 C33 1.398(2) .
C33 H33 0.9300 .
C33 C34 1.380(3) .
C34 H34 0.9300 .
C34 C35 1.388(3) .
C35 H35 0.9300 .
C35 C36 1.388(2) .
C36 H36 0.9300 .
C41 C42 1.398(2) .
C41 C46 1.390(2) .
C42 H42 0.9300 .
C42 C43 1.389(2) .
C43 H43 0.9300 .
C43 C44 1.371(4) .
C44 H44 0.9300 .
C44 C45 1.388(4) .
C45 H45 0.9300 .
C45 C46 1.391(2) .
C46 H46 0.9300 .
C51 C52 1.388(2) .
C51 C56 1.392(2) .
C52 H52 0.9300 .
C52 C53 1.390(2) .
C53 H53 0.9300 .
C53 C54 1.380(3) .
C54 H54 0.9300 .
C54 C55 1.380(3) .
C55 H55 0.9300 .
C55 C56 1.386(2) .
C56 H56 0.9300 .
C61 C62 1.394(2) .
C61 C66 1.389(2) .
C62 H62 0.9300 .
C62 C63 1.389(2) .
C63 H63 0.9300 .
C63 C64 1.387(3) .
C64 H64 0.9300 .
C64 C65 1.374(3) .
C65 H65 0.9300 .
C65 C66 1.395(3) .
C66 H66 0.9300 .
